data_4349234
loop_
_publ_author_name
'Hawes, Chris S.'
'Byrne, Kevin'
'Schmitt, Wolfgang'
'Gunnlaugsson, Thorfinnur'

_publ_section_title
;
 Flexible Porous Coordination Polymers from Divergent Photoluminescent
 4-Oxo-1,8-naphthalimide Ligands.
;
_journal_issue 21
_journal_name_full 'Inorganic chemistry'
_journal_page_first 11570
_journal_page_last 11582
_journal_paper_doi 10.1021/acs.inorgchem.6b02137
_journal_volume 55
_journal_year 2016
_chemical_formula_moiety 'C27 H15 N3 O3'
_chemical_formula_sum 'C27 H15 N3 O3'
_chemical_formula_weight 429.42
_space_group_crystal_system monoclinic
_space_group_IT_number 14
_space_group_name_Hall '-P 2ybc'
_space_group_name_H-M_alt 'P 1 21/c 1'
_atom_sites_solution_hydrogens geom
_atom_sites_solution_primary direct
_audit_creation_date 2015-07-19
_audit_creation_method
;
Olex2 1.2
(compiled 2015.01.26 svn.r3150 for OlexSys, GUI svn.r4998)
;
_cell_angle_alpha 90
_cell_angle_beta 95.909(2)
_cell_angle_gamma 90
_cell_formula_units_Z 4
_cell_length_a 10.4422(10)
_cell_length_b 6.8590(7)
_cell_length_c 29.249(3)
_cell_measurement_reflns_used 4544
_cell_measurement_temperature 100(2)
_cell_measurement_theta_max 26.51
_cell_measurement_theta_min 2.52
_cell_volume 2083.8(4)
_computing_cell_refinement 'SAINT v8.34A (Bruker, 2013)'
_computing_data_reduction 'SAINT v8.34A (Bruker, 2013)'
_computing_molecular_graphics 'Olex2 (Dolomanov et al., 2009)'
_computing_publication_material 'Olex2 (Dolomanov et al., 2009)'
_computing_structure_refinement 'ShelXL (Sheldrick, 2008)'
_computing_structure_solution 'XT (Sheldrick, 2015)'
_diffrn_ambient_temperature 100.02
_diffrn_measured_fraction_theta_full 1.000
_diffrn_measured_fraction_theta_max 0.997
_diffrn_measurement_device_type 'Bruker APEX-II CCD'
_diffrn_measurement_method '\f and \w scans'
_diffrn_radiation_type MoK\a
_diffrn_radiation_wavelength 0.71073
_diffrn_reflns_av_R_equivalents 0.0989
_diffrn_reflns_av_unetI/netI 0.0633
_diffrn_reflns_Laue_measured_fraction_full 1.000
_diffrn_reflns_Laue_measured_fraction_max 0.997
_diffrn_reflns_limit_h_max 10
_diffrn_reflns_limit_h_min -13
_diffrn_reflns_limit_k_max 8
_diffrn_reflns_limit_k_min -8
_diffrn_reflns_limit_l_max 37
_diffrn_reflns_limit_l_min -37
_diffrn_reflns_number 37208
_diffrn_reflns_point_group_measured_fraction_full 1.000
_diffrn_reflns_point_group_measured_fraction_max 0.997
_diffrn_reflns_theta_full 26.000
_diffrn_reflns_theta_max 27.486
_diffrn_reflns_theta_min 1.961
_diffrn_standards_number 0
_exptl_absorpt_coefficient_mu 0.091
_exptl_absorpt_correction_T_max 0.7456
_exptl_absorpt_correction_T_min 0.6377
_exptl_absorpt_correction_type multi-scan
_exptl_absorpt_process_details
;
SADABS-2014/5 (Bruker,2014/5) was used for absorption correction.
wR2(int) was 0.0709 before and 0.0581 after correction.
The Ratio of minimum to maximum transmission is 0.8553.
The \l/2 correction factor is 0.00150.
;
_exptl_crystal_colour colourless
_exptl_crystal_colour_primary colourless
_exptl_crystal_density_diffrn 1.369
_exptl_crystal_description rod
_exptl_crystal_F_000 888
_exptl_crystal_size_max 0.37
_exptl_crystal_size_mid 0.11
_exptl_crystal_size_min 0.05
_refine_diff_density_max 0.214
_refine_diff_density_min -0.284
_refine_diff_density_rms 0.051
_refine_ls_extinction_method none
_refine_ls_goodness_of_fit_ref 1.005
_refine_ls_hydrogen_treatment constr
_refine_ls_matrix_type full
_refine_ls_number_parameters 298
_refine_ls_number_reflns 4762
_refine_ls_number_restraints 0
_refine_ls_restrained_S_all 1.005
_refine_ls_R_factor_all 0.1169
_refine_ls_R_factor_gt 0.0515
_refine_ls_shift/su_max 0.001
_refine_ls_shift/su_mean 0.000
_refine_ls_structure_factor_coef Fsqd
_refine_ls_weighting_details 'w=1/[\s^2^(Fo^2^)+(0.0494P)^2^+0.5427P] where P=(Fo^2^+2Fc^2^)/3'
_refine_ls_weighting_scheme calc
_refine_ls_wR_factor_gt 0.1001
_refine_ls_wR_factor_ref 0.1203
_reflns_Friedel_coverage 0.000
_reflns_number_gt 2799
_reflns_number_total 4762
_reflns_threshold_expression 'I > 2\s(I)'
_cod_data_source_file ic6b02137_si_002.cif
_cod_data_source_block L3
_cod_database_code 4349234
_shelx_space_group_comment
;
The symmetry employed for this shelxl refinement is uniquely defined
by the following loop, which should always be used as a source of
symmetry information in preference to the above space-group names.
They are only intended as comments.
;
_shelx_estimated_absorpt_t_max 0.995
_shelx_estimated_absorpt_t_min 0.967
_olex2_refinement_description
;
1. Fixed Uiso
 At 1.2 times of:
  All C(H) groups, All C(H,H) groups
2.a Secondary CH2 refined with riding coordinates:
 C8(H8A,H8B)
2.b Aromatic/amide H refined with riding coordinates:
 C3(H3), C4(H4), C6(H6), C7(H7), C11(H11), C12(H12), C13(H13), C16(H16),
 C17(H17), C22(H22), C23(H23), C25(H25), C26(H26)
;
_shelx_shelxl_version_number 2014/7
_olex2_submission_special_instructions 'No special instructions were received'

loop_
_space_group_symop_operation_xyz
'x, y, z'
'-x, y+1/2, -z+1/2'
'-x, -y, -z'
'x, -y-1/2, z-1/2'

loop_
_atom_site_label
_atom_site_type_symbol
_atom_site_fract_x
_atom_site_fract_y
_atom_site_fract_z
_atom_site_U_iso_or_equiv
_atom_site_adp_type
_atom_site_occupancy
_atom_site_site_symmetry_order
_atom_site_calc_flag
_atom_site_refinement_flags_posn
C1 C -0.0776(2) 0.5872(4) 0.68421(8) 0.0455(7) Uani 1 1 d .
N1 N -0.1274(2) 0.6873(4) 0.70840(8) 0.0684(8) Uani 1 1 d .
O1 O 0.37953(13) 0.1609(2) 0.60140(4) 0.0261(3) Uani 1 1 d .
C2 C -0.0178(2) 0.4603(3) 0.65350(7) 0.0322(5) Uani 1 1 d .
N2 N 0.24752(15) 0.1510(2) 0.53508(5) 0.0205(4) Uani 1 1 d .
O2 O 0.11032(13) 0.1576(2) 0.46938(5) 0.0302(4) Uani 1 1 d .
C3 C 0.0155(2) 0.2714(4) 0.66724(7) 0.0343(5) Uani 1 1 d .
H3 H 0.0003 0.2271 0.6970 0.041 Uiso 1 1 calc R
N3 N 0.7051(2) 0.3145(4) 0.16394(7) 0.0549(6) Uani 1 1 d .
O3 O 0.64386(13) 0.3454(2) 0.38978(4) 0.0274(4) Uani 1 1 d .
C4 C 0.0706(2) 0.1482(3) 0.63742(7) 0.0296(5) Uani 1 1 d .
H4 H 0.0939 0.0195 0.6469 0.035 Uiso 1 1 calc R
C5 C 0.09254(18) 0.2103(3) 0.59368(7) 0.0230(4) Uani 1 1 d .
C6 C 0.05837(18) 0.3987(3) 0.58020(7) 0.0249(5) Uani 1 1 d .
H6 H 0.0724 0.4420 0.5503 0.030 Uiso 1 1 calc R
C7 C 0.00424(19) 0.5242(3) 0.60974(7) 0.0292(5) Uani 1 1 d .
H7 H -0.0179 0.6534 0.6003 0.035 Uiso 1 1 calc R
C8 C 0.14720(19) 0.0690(3) 0.56127(7) 0.0243(5) Uani 1 1 d .
H8A H 0.1838 -0.0438 0.5792 0.029 Uiso 1 1 calc R
H8B H 0.0760 0.0200 0.5393 0.029 Uiso 1 1 calc R
C9 C 0.36811(18) 0.1814(3) 0.55962(6) 0.0206(4) Uani 1 1 d .
C10 C 0.47561(18) 0.2324(3) 0.53323(6) 0.0184(4) Uani 1 1 d .
C11 C 0.59698(19) 0.2577(3) 0.55579(6) 0.0209(4) Uani 1 1 d .
H11 H 0.6100 0.2478 0.5883 0.025 Uiso 1 1 calc R
C12 C 0.70117(19) 0.2980(3) 0.53074(6) 0.0214(4) Uani 1 1 d .
H12 H 0.7846 0.3153 0.5465 0.026 Uiso 1 1 calc R
C13 C 0.68398(19) 0.3127(3) 0.48369(7) 0.0214(4) Uani 1 1 d .
H13 H 0.7555 0.3408 0.4672 0.026 Uiso 1 1 calc R
C14 C 0.56035(18) 0.2864(3) 0.45958(6) 0.0185(4) Uani 1 1 d .
C15 C 0.53631(19) 0.2985(3) 0.41090(6) 0.0203(4) Uani 1 1 d .
C16 C 0.41604(19) 0.2696(3) 0.38867(6) 0.0238(5) Uani 1 1 d .
H16 H 0.4024 0.2780 0.3561 0.029 Uiso 1 1 calc R
C17 C 0.31352(19) 0.2277(3) 0.41410(6) 0.0215(4) Uani 1 1 d .
H17 H 0.2304 0.2058 0.3985 0.026 Uiso 1 1 calc R
C18 C 0.33052(18) 0.2174(3) 0.46141(6) 0.0189(4) Uani 1 1 d .
C19 C 0.22079(19) 0.1745(3) 0.48728(6) 0.0219(4) Uani 1 1 d .
C20 C 0.45449(18) 0.2460(3) 0.48468(6) 0.0178(4) Uani 1 1 d .
C21 C 0.64291(19) 0.3359(3) 0.34213(6) 0.0239(5) Uani 1 1 d .
C22 C 0.6222(2) 0.1614(3) 0.31896(7) 0.0323(5) Uani 1 1 d .
H22 H 0.5990 0.0474 0.3346 0.039 Uiso 1 1 calc R
C23 C 0.6361(2) 0.1567(3) 0.27249(7) 0.0338(5) Uani 1 1 d .
H23 H 0.6213 0.0390 0.2556 0.041 Uiso 1 1 calc R
C24 C 0.67193(19) 0.3248(3) 0.25047(7) 0.0289(5) Uani 1 1 d .
C25 C 0.6913(2) 0.4984(3) 0.27423(7) 0.0337(5) Uani 1 1 d .
H25 H 0.7150 0.6128 0.2588 0.040 Uiso 1 1 calc R
C26 C 0.6758(2) 0.5038(3) 0.32067(7) 0.0303(5) Uani 1 1 d .
H26 H 0.6878 0.6222 0.3374 0.036 Uiso 1 1 calc R
C27 C 0.6896(2) 0.3182(4) 0.20202(8) 0.0380(6) Uani 1 1 d .

loop_
_atom_site_aniso_label
_atom_site_aniso_U_11
_atom_site_aniso_U_22
_atom_site_aniso_U_33
_atom_site_aniso_U_23
_atom_site_aniso_U_13
_atom_site_aniso_U_12
C1 0.0470(16) 0.0601(17) 0.0303(13) -0.0003(12) 0.0078(12) 0.0175(13)
N1 0.0816(19) 0.0875(19) 0.0378(13) -0.0093(13) 0.0135(12) 0.0407(15)
O1 0.0310(8) 0.0315(8) 0.0161(7) 0.0015(6) 0.0039(6) 0.0010(6)
C2 0.0269(12) 0.0450(14) 0.0249(11) -0.0056(10) 0.0041(9) 0.0079(10)
N2 0.0199(9) 0.0251(9) 0.0169(8) -0.0008(7) 0.0033(7) -0.0018(7)
O2 0.0216(8) 0.0400(9) 0.0280(8) 0.0034(7) -0.0016(6) -0.0036(7)
C3 0.0318(13) 0.0500(15) 0.0224(11) 0.0050(10) 0.0083(10) 0.0059(11)
N3 0.0424(13) 0.100(2) 0.0222(11) -0.0013(11) 0.0018(9) 0.0012(12)
O3 0.0255(8) 0.0413(9) 0.0157(7) -0.0005(6) 0.0040(6) -0.0066(7)
C4 0.0257(12) 0.0374(13) 0.0263(12) 0.0041(9) 0.0060(9) 0.0029(10)
C5 0.0160(10) 0.0315(12) 0.0215(10) -0.0004(8) 0.0018(8) -0.0025(8)
C6 0.0186(11) 0.0347(12) 0.0215(11) 0.0007(9) 0.0026(8) -0.0008(9)
C7 0.0227(12) 0.0356(13) 0.0288(12) -0.0001(10) -0.0004(9) 0.0017(9)
C8 0.0232(11) 0.0283(11) 0.0223(11) 0.0006(8) 0.0060(9) -0.0048(9)
C9 0.0241(11) 0.0168(10) 0.0211(11) -0.0009(8) 0.0031(9) 0.0018(8)
C10 0.0200(11) 0.0163(10) 0.0190(10) -0.0023(8) 0.0023(8) 0.0009(8)
C11 0.0255(11) 0.0197(10) 0.0172(10) -0.0014(8) 0.0006(8) 0.0028(8)
C12 0.0207(11) 0.0213(10) 0.0217(10) -0.0028(8) -0.0009(8) 0.0011(8)
C13 0.0227(11) 0.0189(10) 0.0227(10) -0.0018(8) 0.0033(8) -0.0007(8)
C14 0.0228(11) 0.0152(10) 0.0177(9) -0.0017(7) 0.0023(8) 0.0013(8)
C15 0.0219(11) 0.0206(10) 0.0193(10) 0.0003(8) 0.0067(8) -0.0002(8)
C16 0.0300(12) 0.0275(11) 0.0140(9) -0.0006(8) 0.0017(8) 0.0005(9)
C17 0.0208(11) 0.0229(11) 0.0198(10) -0.0031(8) -0.0028(8) 0.0018(8)
C18 0.0205(11) 0.0165(9) 0.0197(10) -0.0013(8) 0.0025(8) 0.0015(8)
C19 0.0230(11) 0.0218(10) 0.0207(10) -0.0014(8) 0.0008(9) 0.0000(8)
C20 0.0215(11) 0.0147(9) 0.0171(9) -0.0015(7) 0.0010(8) 0.0018(8)
C21 0.0205(11) 0.0359(12) 0.0152(10) 0.0004(9) 0.0010(8) 0.0000(9)
C22 0.0410(14) 0.0311(12) 0.0254(11) 0.0025(9) 0.0062(10) -0.0007(10)
C23 0.0396(14) 0.0381(13) 0.0234(11) -0.0048(10) 0.0018(10) 0.0023(11)
C24 0.0229(12) 0.0482(14) 0.0157(10) -0.0001(10) 0.0028(8) 0.0014(10)
C25 0.0350(13) 0.0423(14) 0.0238(11) 0.0049(10) 0.0036(10) -0.0099(11)
C26 0.0331(13) 0.0349(13) 0.0229(11) 0.0002(9) 0.0025(9) -0.0050(10)
C27 0.0260(13) 0.0632(17) 0.0238(12) -0.0001(11) -0.0024(10) 0.0008(11)

loop_
_atom_type_symbol
_atom_type_description
_atom_type_scat_dispersion_real
_atom_type_scat_dispersion_imag
_atom_type_scat_source
C C 0.0033 0.0016 'International Tables Vol C Tables 4.2.6.8 and 6.1.1.4'
H H 0.0000 0.0000 'International Tables Vol C Tables 4.2.6.8 and 6.1.1.4'
N N 0.0061 0.0033 'International Tables Vol C Tables 4.2.6.8 and 6.1.1.4'
O O 0.0106 0.0060 'International Tables Vol C Tables 4.2.6.8 and 6.1.1.4'

loop_
_geom_angle_atom_site_label_1
_geom_angle_atom_site_label_2
_geom_angle_atom_site_label_3
_geom_angle
N1 C1 C2 178.8(3)
C3 C2 C1 119.7(2)
C3 C2 C7 119.9(2)
C7 C2 C1 120.4(2)
C9 N2 C8 116.18(15)
C9 N2 C19 124.66(16)
C19 N2 C8 118.83(16)
C2 C3 H3 120.2
C4 C3 C2 119.7(2)
C4 C3 H3 120.2
C15 O3 C21 121.08(15)
C3 C4 H4 119.6
C3 C4 C5 120.9(2)
C5 C4 H4 119.6
C4 C5 C8 119.40(18)
C6 C5 C4 119.01(19)
C6 C5 C8 121.53(18)
C5 C6 H6 119.6
C7 C6 C5 120.84(19)
C7 C6 H6 119.6
C2 C7 H7 120.1
C6 C7 C2 119.7(2)
C6 C7 H7 120.1
N2 C8 C5 114.68(16)
N2 C8 H8A 108.6
N2 C8 H8B 108.6
C5 C8 H8A 108.6
C5 C8 H8B 108.6
H8A C8 H8B 107.6
O1 C9 N2 119.02(17)
O1 C9 C10 123.44(18)
N2 C9 C10 117.53(16)
C11 C10 C9 119.57(17)
C11 C10 C20 120.78(17)
C20 C10 C9 119.58(17)
C10 C11 H11 120.0
C10 C11 C12 120.01(17)
C12 C11 H11 120.0
C11 C12 H12 119.7
C13 C12 C11 120.69(19)
C13 C12 H12 119.7
C12 C13 H13 119.7
C12 C13 C14 120.51(18)
C14 C13 H13 119.7
C13 C14 C15 123.26(18)
C20 C14 C13 119.12(17)
C20 C14 C15 117.63(17)
O3 C15 C14 113.29(17)
C16 C15 O3 124.95(17)
C16 C15 C14 121.75(17)
C15 C16 H16 120.2
C15 C16 C17 119.58(18)
C17 C16 H16 120.2
C16 C17 H17 119.4
C18 C17 C16 121.28(18)
C18 C17 H17 119.4
C17 C18 C19 120.09(18)
C17 C18 C20 119.56(17)
C20 C18 C19 120.34(17)
N2 C19 C18 116.76(17)
O2 C19 N2 119.80(17)
O2 C19 C18 123.44(17)
C14 C20 C10 118.89(17)
C18 C20 C10 120.92(17)
C18 C20 C14 120.19(17)
C22 C21 O3 121.02(18)
C26 C21 O3 116.22(18)
C26 C21 C22 122.46(18)
C21 C22 H22 120.8
C21 C22 C23 118.4(2)
C23 C22 H22 120.8
C22 C23 H23 120.1
C22 C23 C24 119.8(2)
C24 C23 H23 120.1
C23 C24 C27 119.7(2)
C25 C24 C23 120.90(19)
C25 C24 C27 119.4(2)
C24 C25 H25 120.3
C24 C25 C26 119.4(2)
C26 C25 H25 120.3
C21 C26 C25 119.1(2)
C21 C26 H26 120.5
C25 C26 H26 120.5
N3 C27 C24 179.0(3)

loop_
_geom_bond_atom_site_label_1
_geom_bond_atom_site_label_2
_geom_bond_distance
C1 N1 1.148(3)
C1 C2 1.438(3)
O1 C9 1.223(2)
C2 C3 1.390(3)
C2 C7 1.394(3)
N2 C8 1.471(2)
N2 C9 1.399(2)
N2 C19 1.407(2)
O2 C19 1.222(2)
C3 H3 0.9500
C3 C4 1.382(3)
N3 C27 1.142(3)
O3 C15 1.374(2)
O3 C21 1.394(2)
C4 H4 0.9500
C4 C5 1.389(3)
C5 C6 1.387(3)
C5 C8 1.508(3)
C6 H6 0.9500
C6 C7 1.381(3)
C7 H7 0.9500
C8 H8A 0.9900
C8 H8B 0.9900
C9 C10 1.469(3)
C10 C11 1.378(3)
C10 C20 1.417(2)
C11 H11 0.9500
C11 C12 1.400(3)
C12 H12 0.9500
C12 C13 1.373(3)
C13 H13 0.9500
C13 C14 1.417(3)
C14 C15 1.423(3)
C14 C20 1.416(3)
C15 C16 1.368(3)
C16 H16 0.9500
C16 C17 1.395(3)
C17 H17 0.9500
C17 C18 1.379(3)
C18 C19 1.466(3)
C18 C20 1.413(3)
C21 C22 1.381(3)
C21 C26 1.372(3)
C22 H22 0.9500
C22 C23 1.382(3)
C23 H23 0.9500
C23 C24 1.390(3)
C24 C25 1.383(3)
C24 C27 1.449(3)
C25 H25 0.9500
C25 C26 1.385(3)
C26 H26 0.9500

loop_
_geom_torsion_atom_site_label_1
_geom_torsion_atom_site_label_2
_geom_torsion_atom_site_label_3
_geom_torsion_atom_site_label_4
_geom_torsion
C1 C2 C3 C4 178.8(2)
C1 C2 C7 C6 -178.2(2)
O1 C9 C10 C11 0.6(3)
O1 C9 C10 C20 177.65(18)
C2 C3 C4 C5 -0.5(3)
N2 C9 C10 C11 -177.97(17)
N2 C9 C10 C20 -0.9(3)
C3 C2 C7 C6 0.4(3)
C3 C4 C5 C6 0.1(3)
C3 C4 C5 C8 -177.17(19)
O3 C15 C16 C17 -178.25(18)
O3 C21 C22 C23 -173.10(19)
O3 C21 C26 C25 172.59(18)
C4 C5 C6 C7 0.5(3)
C4 C5 C8 N2 -137.63(19)
C5 C6 C7 C2 -0.7(3)
C6 C5 C8 N2 45.2(3)
C7 C2 C3 C4 0.2(3)
C8 N2 C9 O1 -8.4(2)
C8 N2 C9 C10 170.25(16)
C8 N2 C19 O2 11.9(3)
C8 N2 C19 C18 -167.62(16)
C8 C5 C6 C7 177.72(18)
C9 N2 C8 C5 74.1(2)
C9 N2 C19 O2 -174.93(18)
C9 N2 C19 C18 5.5(3)
C9 C10 C11 C12 177.23(17)
C9 C10 C20 C14 -177.09(17)
C9 C10 C20 C18 2.1(3)
C10 C11 C12 C13 0.0(3)
C11 C10 C20 C14 -0.1(3)
C11 C10 C20 C18 179.08(18)
C11 C12 C13 C14 -0.3(3)
C12 C13 C14 C15 -179.58(18)
C12 C13 C14 C20 0.5(3)
C13 C14 C15 O3 -2.3(3)
C13 C14 C15 C16 179.08(19)
C13 C14 C20 C10 -0.3(3)
C13 C14 C20 C18 -179.41(17)
C14 C15 C16 C17 0.2(3)
C15 O3 C21 C22 -62.2(3)
C15 O3 C21 C26 123.9(2)
C15 C14 C20 C10 179.78(17)
C15 C14 C20 C18 0.6(3)
C15 C16 C17 C18 0.9(3)
C16 C17 C18 C19 179.54(18)
C16 C17 C18 C20 -1.2(3)
C17 C18 C19 N2 175.07(17)
C17 C18 C19 O2 -4.4(3)
C17 C18 C20 C10 -178.69(17)
C17 C18 C20 C14 0.4(3)
C19 N2 C8 C5 -112.19(19)
C19 N2 C9 O1 178.31(18)
C19 N2 C9 C10 -3.1(3)
C19 C18 C20 C10 0.5(3)
C19 C18 C20 C14 179.66(17)
C20 C10 C11 C12 0.2(3)
C20 C14 C15 O3 177.67(16)
C20 C14 C15 C16 -1.0(3)
C20 C18 C19 N2 -4.1(3)
C20 C18 C19 O2 176.34(18)
C21 O3 C15 C14 170.59(17)
C21 O3 C15 C16 -10.8(3)
C21 C22 C23 C24 0.9(3)
C22 C21 C26 C25 -1.2(3)
C22 C23 C24 C25 -1.4(3)
C22 C23 C24 C27 178.4(2)
C23 C24 C25 C26 0.6(3)
C24 C25 C26 C21 0.7(3)
C26 C21 C22 C23 0.4(3)
C27 C24 C25 C26 -179.3(2)
